data_1571885
loop_
_publ_author_name
'Pandey, Sachchida Nand'
'Sengupta, Arunava'
'Bera, Rajib'
'Ali, Sohel'
'Yadav, Somnath'

_publ_section_title
;
 A sugar-derived ligand for room temperature aerial oxidation or
 non-aqueous Markovnikov hydration of styrenes using a preformed or in
 situ generated Co complex
;
_journal_issue 16
_journal_name_full 'Catalysis Science &amp; Technology'
_journal_page_first 4487
_journal_page_last 4495
_journal_paper_doi 10.1039/D4CY00522H
_journal_volume 14
_journal_year 2024
_chemical_absolute_configuration rm
_chemical_formula_moiety 'C49 H62 Co N2 O5, C49 H61 Co N2 O5'
_chemical_formula_sum 'C98 H123 Co2 N4 O10'
_chemical_formula_weight 1634.86
_chemical_name_common Co(II)-RibN2
_chemical_name_systematic 8
_space_group_crystal_system triclinic
_space_group_IT_number 1
_space_group_name_Hall 'P 1'
_space_group_name_H-M_alt 'P 1'
_atom_sites_solution_hydrogens geom
_atom_sites_solution_primary iterative
_audit_creation_date 2024-04-07
_audit_creation_method
;
Olex2 1.5
(compiled 2024.02.16 svn.r378c4104 for OlexSys, GUI svn.r6928)
;
_audit_update_record
;
2024-04-07 deposited with the CCDC.	2024-06-10 downloaded from the CCDC.
;
_cell_angle_alpha 101.429(3)
_cell_angle_beta 106.498(4)
_cell_angle_gamma 92.924(4)
_cell_formula_units_Z 1
_cell_length_a 11.4614(6)
_cell_length_b 12.9693(5)
_cell_length_c 15.9143(6)
_cell_measurement_reflns_used 7465
_cell_measurement_temperature 293(2)
_cell_measurement_theta_max 28.5980
_cell_measurement_theta_min 2.3330
_cell_volume 2208.70(18)
_computing_cell_refinement 'CrysAlisPro 1.171.40.69a (Rigaku OD, 2020)'
_computing_data_collection 'CrysAlisPro 1.171.40.69a (Rigaku OD, 2020)'
_computing_data_reduction 'CrysAlisPro 1.171.40.69a (Rigaku OD, 2020)'
_computing_molecular_graphics 'Olex2 1.5 (Dolomanov et al., 2009)'
_computing_publication_material 'Olex2 1.5 (Dolomanov et al., 2009)'
_computing_structure_refinement 'SHELXL 2018/3 (Sheldrick, 2015)'
_computing_structure_solution 'olex2.solve 1.5 (Bourhis et al., 2015)'
_diffrn_ambient_temperature 293(2)
_diffrn_detector 'CCD plate'
_diffrn_detector_area_resol_mean 8.0303
_diffrn_detector_type EosS2
_diffrn_measured_fraction_theta_full 0.999
_diffrn_measured_fraction_theta_max 0.999
_diffrn_measurement_details
;
List of Runs (angles in degrees, time in seconds):

  # Type    Start    End  Width  t~exp~   \w     \q     \k     \f   Frames
#--------------------------------------------------------------------------
  1  \w     -8.00  37.00   1.00   65.00    --   14.69  77.00   0.00   45
  2  \w     27.00  54.00   1.00   65.00    --   14.69 -99.00-120.00   27
  3  \w      8.00  34.00   1.00   65.00    --   14.69  77.00  90.00   26
  4  \w    -29.00  34.00   1.00   65.00    --   14.69 -77.00  30.00   63
  5  \w    -50.00  25.00   1.00   65.00    --   14.69 -57.00 150.00   75
  6  \w     -2.00  80.00   1.00   65.00    --   14.69  57.00 -90.00   82
  7  \w    -29.00  50.00   1.00   65.00    --  -16.64  57.00 120.00   79
;
_diffrn_measurement_device 'four-circle diffractometer'
_diffrn_measurement_device_type 'SuperNova, Single source at offset/far, EosS2'
_diffrn_measurement_method '\w scans'
_diffrn_orient_matrix_type 'CrysAlisPro convention (1999,Acta A55,543-557)'
_diffrn_orient_matrix_UB_11 0.0636056000
_diffrn_orient_matrix_UB_12 -0.0015778000
_diffrn_orient_matrix_UB_13 0.0061904000
_diffrn_orient_matrix_UB_21 0.0079932000
_diffrn_orient_matrix_UB_22 0.0557326000
_diffrn_orient_matrix_UB_23 0.0051363000
_diffrn_orient_matrix_UB_31 0.0105500000
_diffrn_orient_matrix_UB_32 0.0067696000
_diffrn_orient_matrix_UB_33 0.0469906000
_diffrn_radiation_monochromator mirror
_diffrn_radiation_probe x-ray
_diffrn_radiation_type 'Mo K\a'
_diffrn_radiation_wavelength 0.71073
_diffrn_reflns_av_R_equivalents 0.0232
_diffrn_reflns_av_unetI/netI 0.0447
_diffrn_reflns_Laue_measured_fraction_full 0.999
_diffrn_reflns_Laue_measured_fraction_max 0.999
_diffrn_reflns_limit_h_max 13
_diffrn_reflns_limit_h_min -13
_diffrn_reflns_limit_k_max 15
_diffrn_reflns_limit_k_min -14
_diffrn_reflns_limit_l_max 18
_diffrn_reflns_limit_l_min -18
_diffrn_reflns_number 17333
_diffrn_reflns_point_group_measured_fraction_full 0.715
_diffrn_reflns_point_group_measured_fraction_max 0.715
_diffrn_reflns_theta_full 25.025
_diffrn_reflns_theta_max 25.025
_diffrn_reflns_theta_min 1.869
_diffrn_source 'micro-focus sealed X-ray tube'
_diffrn_source_type 'SuperNova (Mo) X-ray Source'
_exptl_absorpt_coefficient_mu 0.436
_exptl_absorpt_correction_T_max 1.00000
_exptl_absorpt_correction_T_min 0.58868
_exptl_absorpt_correction_type multi-scan
_exptl_absorpt_process_details
;
CrysAlisPro 1.171.40.69a (Rigaku Oxford Diffraction, 2020)
Empirical absorption correction using spherical harmonics,
 implemented in SCALE3 ABSPACK scaling algorithm.
;
_exptl_crystal_colour red
_exptl_crystal_density_diffrn 1.229
_exptl_crystal_description block
_exptl_crystal_F_000 873
_exptl_crystal_size_max 0.20
_exptl_crystal_size_mid 0.15
_exptl_crystal_size_min 0.12
_refine_diff_density_max 0.304
_refine_diff_density_min -0.262
_refine_diff_density_rms 0.041
_refine_ls_abs_structure_details
;
 Flack x determined using 2541 quotients [(I+)-(I-)]/[(I+)+(I-)]
 (Parsons, Flack and Wagner, Acta Cryst. B69 (2013) 249-259).
;
_refine_ls_abs_structure_Flack -0.003(8)
_refine_ls_extinction_method none
_refine_ls_goodness_of_fit_ref 1.033
_refine_ls_hydrogen_treatment constr
_refine_ls_matrix_type full
_refine_ls_number_parameters 1051
_refine_ls_number_reflns 11148
_refine_ls_number_restraints 27
_refine_ls_restrained_S_all 1.032
_refine_ls_R_factor_all 0.0499
_refine_ls_R_factor_gt 0.0395
_refine_ls_shift/su_max 0.000
_refine_ls_shift/su_mean 0.000
_refine_ls_structure_factor_coef Fsqd
_refine_ls_weighting_details 'w=1/[\s^2^(Fo^2^)+(0.0462P)^2^+0.1346P] where P=(Fo^2^+2Fc^2^)/3'
_refine_ls_weighting_scheme calc
_refine_ls_wR_factor_gt 0.0893
_refine_ls_wR_factor_ref 0.0953
_reflns_Friedel_coverage 0.431
_reflns_Friedel_fraction_full 0.430
_reflns_Friedel_fraction_max 0.430
_reflns_number_gt 9626
_reflns_number_total 11148
_reflns_threshold_expression 'I > 2\s(I)'
_cod_data_source_file d4cy00522h2.cif
_cod_data_source_block 8
_cod_depositor_comments 'Adding full bibliography for 1571885.cif.'
_cod_original_cell_volume 2208.70(17)
_cod_database_code 1571885
_shelx_shelxl_version_number 2018/3
_chemical_oxdiff_formula 'C49 H62 N2 Co O5'
_shelx_space_group_comment
;
The symmetry employed for this shelxl refinement is uniquely defined
by the following loop, which should always be used as a source of
symmetry information in preference to the above space-group names.
They are only intended as comments.
;
_shelx_estimated_absorpt_t_max 0.989
_shelx_estimated_absorpt_t_min 0.925
_olex2_refinement_description
;
1. Fixed Uiso
 At 1.2 times of:
  All C(H) groups, All C(H,H) groups
 At 1.5 times of:
  All C(H,H,H) groups
2. Uiso/Uaniso restraints and constraints
Uanis(C99) \\sim Ueq, Uanis(C100) \\sim Ueq, Uanis(C97) \\sim Ueq, Uanis(C96)
\\sim Ueq: with sigma of 0.001 and sigma for terminal atoms of 0.002
Uanis(C97) \\sim Ueq, Uanis(C99) \\sim Ueq, Uanis(C96) \\sim Ueq: with sigma of
0.0001 and sigma for terminal atoms of 0.0002
3.a Ternary CH refined with riding coordinates:
 C18(H18), C69(H69), C20(H20), C16(H16), C67(H67), C65(H65), C19(H19), C68(H68)
3.b Secondary CH2 refined with riding coordinates:
 C17(H17A,H17B), C43(H43A,H43B), C93(H93A,H93B), C36(H36A,H36B), C86(H86A,H86B)
3.c Aromatic/amide H refined with riding coordinates:
 C56(H56), C72(H72), C15(H15), C7(H7), C45(H45), C62(H62), C64(H64), C79(H79),
 C23(H23), C70(H70), C39(H39), C21(H21), C91(H91), C38(H38), C49(H49), C41(H41),
  C13(H13), C40(H40), C66(H66), C46(H46), C90(H90), C92(H92), C29(H29),
 C89(H89), C47(H47), C100(H100), C88(H88), C48(H48), C42(H42), C97(H97),
 C96(H96), C95(H95), C99(H99)
3.d Idealised Me refined as rotating group:
 C55(H55A,H55B,H55C), C59(H59A,H59B,H59C), C83(H83A,H83B,H83C), C60(H60A,H60B,
 H60C), C4(H4A,H4B,H4C), C10(H10A,H10B,H10C), C32(H32A,H32B,H32C), C33(H33A,
 H33B,H33C), C76(H76A,H76B,H76C), C84(H84A,H84B,H84C), C61(H61A,H61B,H61C),
 C77(H77A,H77B,H77C), C54(H54A,H54B,H54C), C82(H82A,H82B,H82C), C26(H26A,H26B,
 H26C), C5(H5A,H5B,H5C), C11(H11A,H11B,H11C), C53(H53A,H53B,H53C), C74(H74A,
 H74B,H74C), C12(H12A,H12B,H12C), C6(H6A,H6B,H6C), C27(H27A,H27B,H27C),
 C34(H34A,H34B,H34C), C28(H28A,H28B,H28C)
;
_olex2_submission_special_instructions 'No special instructions were received'
_oxdiff_exptl_absorpt_empirical_details
;
Empirical correction (ABSPACK) includes:
- Absorption correction using spherical harmonics
- Frame scaling
;
_oxdiff_exptl_absorpt_empirical_full_max 1.660
_oxdiff_exptl_absorpt_empirical_full_min 0.721

loop_
_space_group_symop_operation_xyz
'x, y, z'

loop_
_atom_site_label
_atom_site_type_symbol
_atom_site_fract_x
_atom_site_fract_y
_atom_site_fract_z
_atom_site_U_iso_or_equiv
_atom_site_adp_type
_atom_site_occupancy
_atom_site_site_symmetry_order
_atom_site_calc_flag
_atom_site_refinement_flags_posn
_atom_site_refinement_flags_adp
_atom_site_refinement_flags_occupancy
_atom_site_disorder_assembly
_atom_site_disorder_group
Co1 Co 0.92118(5) 0.50316(4) 0.63965(3) 0.03204(18) Uani 1 1 d . . . . .
Co2 Co 0.10380(5) 0.49374(4) 0.41598(3) 0.03001(18) Uani 1 1 d . . . . .
C85 C -0.0409(5) 0.6473(5) 0.3396(4) 0.0318(14) Uani 1 1 d . . . . .
O6 O 0.0788(4) 0.3727(3) 0.3275(2) 0.0368(10) Uani 1 1 d . . . . .
O1 O 1.0258(4) 0.4439(3) 0.7234(2) 0.0362(10) Uani 1 1 d . . . . .
N3 N 0.1988(4) 0.4328(4) 0.5048(3) 0.0314(11) Uani 1 1 d . . . . .
C63 C 0.2062(5) 0.2635(5) 0.4101(3) 0.0312(13) Uani 1 1 d . . . . .
N1 N 0.9094(4) 0.3892(4) 0.5443(3) 0.0310(12) Uani 1 1 d . . . . .
O10 O 0.3625(4) 0.6220(3) 0.4983(2) 0.0471(10) Uani 1 1 d . . . . .
C81 C -0.1302(6) 0.6136(5) 0.1655(4) 0.0467(17) Uani 1 1 d . . . . .
C78 C -0.1953(6) 0.9497(5) 0.3647(4) 0.0436(15) Uani 1 1 d . . . . .
C8 C 1.1648(5) 0.1513(4) 0.6921(4) 0.0351(14) Uani 1 1 d . . . . .
O3 O 0.6764(4) 0.2522(3) 0.3955(2) 0.0510(9) Uani 1 1 d . . . . .
O2 O 0.9496(4) 0.6265(3) 0.7274(2) 0.0399(11) Uani 1 1 d . . . . .
C56 C 0.1491(5) 0.1078(4) 0.2556(4) 0.0363(14) Uani 1 1 d . . . . .
H56 H 0.127389 0.053999 0.203940 0.044 Uiso 1 1 calc R U . . .
C57 C 0.2311(5) 0.0874(5) 0.3331(4) 0.0368(14) Uani 1 1 d . . . . .
O5 O 0.6747(3) 0.3711(3) 0.5705(2) 0.0424(10) Uani 1 1 d . . . . .
O7 O 0.0060(4) 0.5564(3) 0.3293(2) 0.0360(10) Uani 1 1 d . . . . .
C50 C 0.1262(5) 0.2818(5) 0.3294(4) 0.0326(14) Uani 1 1 d . . . . .
O8 O 0.4453(3) 0.5237(3) 0.6511(2) 0.0472(9) Uani 1 1 d . . . . .
C72 C -0.0760(5) 0.8093(5) 0.4329(4) 0.0393(16) Uani 1 1 d . . . . .
H72 H -0.064752 0.851132 0.489908 0.047 Uiso 1 1 calc R U . . .
C14 C 1.0463(5) 0.2820(5) 0.6285(3) 0.0331(14) Uani 1 1 d . . . . .
C15 C 0.9677(5) 0.3063(4) 0.5484(3) 0.0321(14) Uani 1 1 d . . . . .
H15 H 0.957819 0.258097 0.494529 0.039 Uiso 1 1 calc R U . . .
C80 C -0.1094(5) 0.6806(4) 0.2620(3) 0.0337(14) Uani 1 1 d . . . . .
C7 C 1.1828(5) 0.2193(5) 0.7765(4) 0.0382(14) Uani 1 1 d . . . . .
H7 H 1.227488 0.196724 0.826855 0.046 Uiso 1 1 calc R U . . .
C55 C -0.0039(7) 0.1199(5) 0.0839(4) 0.072(2) Uani 1 1 d . . . . .
H55A H 0.073681 0.111187 0.073148 0.108 Uiso 1 1 calc R U . . .
H55B H -0.062286 0.130484 0.030565 0.108 Uiso 1 1 calc R U . . .
H55C H -0.032137 0.057628 0.099845 0.108 Uiso 1 1 calc R U . . .
C18 C 0.5822(5) 0.3138(4) 0.4088(3) 0.0457(14) Uani 1 1 d . . . . .
H18 H 0.518806 0.268828 0.419280 0.055 Uiso 1 1 calc R U . . .
C59 C 0.3287(7) -0.0509(6) 0.2463(4) 0.069(2) Uani 1 1 d . . . . .
H59A H 0.358490 -0.118854 0.244759 0.103 Uiso 1 1 calc R U . . .
H59B H 0.393472 0.001026 0.249397 0.103 Uiso 1 1 calc R U . . .
H59C H 0.262029 -0.054240 0.192828 0.103 Uiso 1 1 calc R U . . .
C51 C 0.0980(5) 0.2010(4) 0.2499(3) 0.0321(13) Uani 1 1 d . . . . .
C52 C 0.0107(6) 0.2163(4) 0.1611(3) 0.0403(14) Uani 1 1 d . . . . .
C71 C -0.0214(5) 0.7143(4) 0.4246(4) 0.0329(14) Uani 1 1 d . . . . .
C45 C 0.5253(6) 0.2940(5) 0.7298(4) 0.0479(15) Uani 1 1 d . . . . .
H45 H 0.460972 0.244970 0.691245 0.057 Uiso 1 1 calc R U . . .
C44 C 0.6064(6) 0.3406(5) 0.6954(4) 0.0442(15) Uani 1 1 d . . . . .
C62 C 0.2578(5) 0.1657(4) 0.4097(4) 0.0338(14) Uani 1 1 d . . . . .
H62 H 0.310809 0.154826 0.462664 0.041 Uiso 1 1 calc R U . . .
C64 C 0.2336(5) 0.3387(4) 0.4928(3) 0.0307(13) Uani 1 1 d . . . . .
H64 H 0.281310 0.318653 0.543555 0.037 Uiso 1 1 calc R U . . .
C79 C -0.1578(5) 0.7761(4) 0.2748(3) 0.0365(14) Uani 1 1 d . . . . .
H79 H -0.201635 0.798340 0.224044 0.044 Uiso 1 1 calc R U . . .
C25 C 0.7386(6) 1.0168(5) 0.7288(4) 0.0481(17) Uani 1 1 d . . . . .
C69 C 0.2237(5) 0.6136(4) 0.5885(3) 0.0340(13) Uani 1 1 d . . . . .
H69 H 0.205266 0.656098 0.640341 0.041 Uiso 1 1 calc R U . . .
C30 C 0.9412(6) 0.8022(5) 0.8020(4) 0.0408(15) Uani 1 1 d . . . . .
C83 C -0.1976(7) 0.5058(6) 0.1567(4) 0.068(2) Uani 1 1 d . . . . .
H83A H -0.150532 0.471459 0.201103 0.101 Uiso 1 1 calc R U . . .
H83B H -0.208443 0.463050 0.097786 0.101 Uiso 1 1 calc R U . . .
H83C H -0.276151 0.514922 0.165516 0.101 Uiso 1 1 calc R U . . .
C17 C 0.7744(5) 0.3118(4) 0.3808(3) 0.0469(13) Uani 1 1 d . . . . .
H17A H 0.743322 0.335617 0.325367 0.056 Uiso 1 1 calc R U . . .
H17B H 0.836551 0.265805 0.373343 0.056 Uiso 1 1 calc R U . . .
C23 C 0.7549(6) 0.8259(5) 0.6516(4) 0.0445(16) Uani 1 1 d . . . . .
H23 H 0.693945 0.832793 0.600782 0.053 Uiso 1 1 calc R U . . .
C70 C 0.0630(6) 0.6952(5) 0.5032(4) 0.0398(15) Uani 1 1 d . . . . .
H70 H 0.075617 0.745363 0.556441 0.048 Uiso 1 1 calc R U . . .
C2 C 1.1396(5) 0.3165(5) 0.7909(3) 0.0360(14) Uani 1 1 d . . . . .
C20 C 0.7359(4) 0.4740(4) 0.4785(3) 0.0362(11) Uani 1 1 d . . . . .
H20 H 0.703076 0.509678 0.429417 0.043 Uiso 1 1 calc R U . . .
C58 C 0.2835(6) -0.0194(5) 0.3301(4) 0.0436(15) Uani 1 1 d . . . . .
N4 N 0.1238(4) 0.6140(4) 0.5068(3) 0.0327(12) Uani 1 1 d . . . . .
C35 C 0.8999(6) 0.7146(5) 0.7253(4) 0.0345(14) Uani 1 1 d . . . . .
C39 C 0.5018(7) 0.1695(6) 0.0188(4) 0.0729(19) Uani 1 1 d . . . . .
H39 H 0.521378 0.140966 -0.033242 0.087 Uiso 1 1 calc R U . . .
C21 C 0.7601(5) 0.6470(5) 0.5725(4) 0.0396(15) Uani 1 1 d . . . . .
H21 H 0.696866 0.660237 0.525734 0.048 Uiso 1 1 calc R U . . .
C37 C 0.4553(6) 0.2513(5) 0.1804(4) 0.0469(16) Uani 1 1 d . . . . .
C16 C 0.8335(5) 0.4076(4) 0.4568(3) 0.0359(13) Uani 1 1 d . . . . .
H16 H 0.885807 0.451344 0.435114 0.043 Uiso 1 1 calc R U . . .
C91 C 0.3365(9) 0.5554(7) 0.2180(5) 0.104(3) Uani 1 1 d . . . . .
H91 H 0.274453 0.511393 0.172047 0.124 Uiso 1 1 calc R U . . .
C60 C 0.1833(7) -0.1048(5) 0.3251(6) 0.074(2) Uani 1 1 d . . . . .
H60A H 0.214708 -0.172195 0.321132 0.111 Uiso 1 1 calc R U . . .
H60B H 0.114834 -0.107493 0.272914 0.111 Uiso 1 1 calc R U . . .
H60C H 0.157361 -0.088255 0.378036 0.111 Uiso 1 1 calc R U . . .
C4 C 1.0410(7) 0.4037(6) 0.9039(4) 0.0599(19) Uani 1 1 d . . . . .
H4A H 0.994321 0.440452 0.861261 0.090 Uiso 1 1 calc R U . . .
H4B H 1.056582 0.445729 0.963610 0.090 Uiso 1 1 calc R U . . .
H4C H 0.995770 0.337084 0.898402 0.090 Uiso 1 1 calc R U . . .
C10 C 1.1149(6) -0.0333(5) 0.6990(4) 0.0603(17) Uani 1 1 d . . . . .
H10A H 1.039677 -0.037500 0.651834 0.090 Uiso 1 1 calc R U . . .
H10B H 1.101861 -0.007287 0.756113 0.090 Uiso 1 1 calc R U . . .
H10C H 1.141744 -0.102430 0.697027 0.090 Uiso 1 1 calc R U . . .
C94 C 0.5661(7) 0.7501(6) 0.8938(4) 0.0606(19) Uani 1 1 d . . . . .
C32 C 1.0003(8) 0.7014(6) 0.9235(4) 0.076(2) Uani 1 1 d . . . . .
H32A H 0.925810 0.716627 0.937248 0.114 Uiso 1 1 calc R U . . .
H32B H 1.061983 0.696135 0.977347 0.114 Uiso 1 1 calc R U . . .
H32C H 0.985836 0.635594 0.880019 0.114 Uiso 1 1 calc R U . . .
C38 C 0.3923(8) 0.1592(6) 0.1249(4) 0.081(3) Uani 1 1 d . . . . .
H38 H 0.334377 0.123003 0.142434 0.097 Uiso 1 1 calc R U . . .
C33 C 1.1591(6) 0.7663(6) 0.8620(5) 0.072(2) Uani 1 1 d . . . . .
H33A H 1.142597 0.702735 0.815706 0.108 Uiso 1 1 calc R U . . .
H33B H 1.220604 0.756742 0.914351 0.108 Uiso 1 1 calc R U . . .
H33C H 1.187928 0.824136 0.840968 0.108 Uiso 1 1 calc R U . . .
O4 O 0.5277(3) 0.3578(3) 0.3349(2) 0.0542(10) Uani 1 1 d . . . . .
C76 C -0.3269(7) 0.9372(6) 0.3062(6) 0.095(3) Uani 1 1 d . . . . .
H76A H -0.376057 0.891444 0.326618 0.143 Uiso 1 1 calc R U . . .
H76B H -0.331459 0.907019 0.245045 0.143 Uiso 1 1 calc R U . . .
H76C H -0.356727 1.005298 0.309819 0.143 Uiso 1 1 calc R U . . .
O9 O 0.4570(3) 0.6947(3) 0.7384(2) 0.0507(10) Uani 1 1 d . . . . .
C49 C 0.7033(6) 0.4106(6) 0.7546(4) 0.058(2) Uani 1 1 d . . . . .
H49 H 0.760574 0.441845 0.733250 0.070 Uiso 1 1 calc R U . . .
C84 C -0.2052(8) 0.6659(6) 0.0932(4) 0.081(3) Uani 1 1 d . . . . .
H84A H -0.284465 0.674207 0.101005 0.122 Uiso 1 1 calc R U . . .
H84B H -0.214466 0.622222 0.034923 0.122 Uiso 1 1 calc R U . . .
H84C H -0.163765 0.734044 0.098184 0.122 Uiso 1 1 calc R U . . .
C41 C 0.5629(6) 0.2638(6) 0.0721(4) 0.0700(19) Uani 1 1 d . . . . .
H41 H 0.618876 0.301558 0.053929 0.084 Uiso 1 1 calc R U . . .
C13 C 1.0979(6) 0.1850(4) 0.6206(4) 0.0372(15) Uani 1 1 d . . . . .
H13 H 1.084952 0.142754 0.563533 0.045 Uiso 1 1 calc R U . . .
C40 C 0.4123(8) 0.1163(6) 0.0407(5) 0.083(2) Uani 1 1 d . . . . .
H40 H 0.366341 0.054913 0.002469 0.100 Uiso 1 1 calc R U . . .
C67 C 0.4533(5) 0.6338(4) 0.6544(3) 0.0479(14) Uani 1 1 d . . . . .
H67 H 0.528868 0.654319 0.641629 0.057 Uiso 1 1 calc R U . . .
C65 C 0.2234(5) 0.4981(4) 0.5975(3) 0.0346(11) Uani 1 1 d . . . . .
H65 H 0.153711 0.481532 0.618520 0.041 Uiso 1 1 calc R U . . .
C61 C 0.3934(6) -0.0167(6) 0.4112(5) 0.0607(19) Uani 1 1 d . . . . .
H61A H 0.368940 -0.002147 0.464844 0.091 Uiso 1 1 calc R U . . .
H61B H 0.455707 0.037686 0.414614 0.091 Uiso 1 1 calc R U . . .
H61C H 0.425105 -0.084020 0.405288 0.091 Uiso 1 1 calc R U . . .
C66 C 0.3380(5) 0.4862(4) 0.6681(3) 0.0413(12) Uani 1 1 d . . . . .
H66 H 0.338230 0.457523 0.717279 0.050 Uiso 1 1 calc R U . . .
C77 C -0.1959(8) 0.9998(6) 0.4588(5) 0.081(3) Uani 1 1 d . . . . .
H77A H -0.238074 1.061802 0.457609 0.121 Uiso 1 1 calc R U . . .
H77B H -0.113169 1.019195 0.497146 0.121 Uiso 1 1 calc R U . . .
H77C H -0.236960 0.950112 0.481367 0.121 Uiso 1 1 calc R U . . .
C54 C -0.1165(6) 0.2325(5) 0.1718(4) 0.0583(18) Uani 1 1 d . . . . .
H54A H -0.169022 0.246907 0.117580 0.088 Uiso 1 1 calc R U . . .
H54B H -0.109283 0.291199 0.221113 0.088 Uiso 1 1 calc R U . . .
H54C H -0.150816 0.169663 0.183405 0.088 Uiso 1 1 calc R U . . .
C82 C -0.0043(7) 0.6023(6) 0.1500(4) 0.068(2) Uani 1 1 d . . . . .
H82A H 0.034369 0.670906 0.152890 0.103 Uiso 1 1 calc R U . . .
H82B H -0.014976 0.557664 0.091893 0.103 Uiso 1 1 calc R U . . .
H82C H 0.046214 0.571381 0.195527 0.103 Uiso 1 1 calc R U . . .
C46 C 0.5380(6) 0.3189(5) 0.8203(4) 0.0612(17) Uani 1 1 d . . . . .
H46 H 0.480985 0.287991 0.842107 0.073 Uiso 1 1 calc R U . . .
C26 C 0.6241(7) 1.0109(6) 0.6462(5) 0.073(2) Uani 1 1 d . . . . .
H26A H 0.648711 1.002144 0.592573 0.109 Uiso 1 1 calc R U . . .
H26B H 0.586390 1.075088 0.653929 0.109 Uiso 1 1 calc R U . . .
H26C H 0.566637 0.951786 0.641099 0.109 Uiso 1 1 calc R U . . .
C87 C 0.4065(6) 0.6558(5) 0.3670(4) 0.0489(17) Uani 1 1 d . . . . .
C24 C 0.7906(5) 0.9096(4) 0.7243(4) 0.0399(15) Uani 1 1 d . . . . .
C90 C 0.4417(9) 0.5814(6) 0.2031(5) 0.095(3) Uani 1 1 d . . . . .
H90 H 0.452776 0.556034 0.147338 0.114 Uiso 1 1 calc R U . . .
C92 C 0.3173(7) 0.5919(7) 0.2993(5) 0.079(3) Uani 1 1 d . . . . .
H92 H 0.242998 0.572669 0.307935 0.095 Uiso 1 1 calc R U . . .
C29 C 0.8848(6) 0.8937(5) 0.7985(4) 0.0433(15) Uani 1 1 d . . . . .
H29 H 0.911009 0.949202 0.848995 0.052 Uiso 1 1 calc R U . . .
C31 C 1.0436(7) 0.7900(5) 0.8855(4) 0.0558(18) Uani 1 1 d . . . . .
C19 C 0.6307(4) 0.4065(4) 0.4900(3) 0.0397(12) Uani 1 1 d . . . . .
H19 H 0.564511 0.450174 0.494646 0.048 Uiso 1 1 calc R U . . .
C43 C 0.5837(5) 0.3164(5) 0.5956(3) 0.0490(15) Uani 1 1 d . . . . .
H43A H 0.582443 0.240791 0.574229 0.059 Uiso 1 1 calc R U . . .
H43B H 0.504066 0.336105 0.566944 0.059 Uiso 1 1 calc R U . . .
C5 C 1.2369(7) 0.4905(5) 0.8942(4) 0.066(2) Uani 1 1 d . . . . .
H5A H 1.315454 0.477042 0.886924 0.099 Uiso 1 1 calc R U . . .
H5B H 1.247979 0.534918 0.952495 0.099 Uiso 1 1 calc R U . . .
H5C H 1.194168 0.525490 0.848698 0.099 Uiso 1 1 calc R U . . .
C93 C 0.5666(7) 0.6851(7) 0.8078(4) 0.084(3) Uani 1 1 d . . . . .
H93A H 0.638459 0.708053 0.792701 0.101 Uiso 1 1 calc R U . . .
H93B H 0.569707 0.611633 0.812081 0.101 Uiso 1 1 calc R U . . .
C11 C 1.2285(8) -0.0009(6) 0.5944(5) 0.082(3) Uani 1 1 d . . . . .
H11A H 1.294372 0.041718 0.587050 0.123 Uiso 1 1 calc R U . . .
H11B H 1.154213 0.001471 0.548273 0.123 Uiso 1 1 calc R U . . .
H11C H 1.247186 -0.072767 0.589884 0.123 Uiso 1 1 calc R U . . .
C9 C 1.2124(6) 0.0418(5) 0.6866(4) 0.0412(15) Uani 1 1 d . . . . .
C73 C -0.1452(5) 0.8418(4) 0.3593(4) 0.0359(14) Uani 1 1 d . . . . .
C53 C 0.0643(6) 0.3123(5) 0.1345(4) 0.0584(18) Uani 1 1 d . . . . .
H53A H 0.143454 0.300200 0.127895 0.088 Uiso 1 1 calc R U . . .
H53B H 0.071976 0.374798 0.180506 0.088 Uiso 1 1 calc R U . . .
H53C H 0.010688 0.321530 0.078665 0.088 Uiso 1 1 calc R U . . .
C89 C 0.5334(7) 0.6462(6) 0.2711(6) 0.084(2) Uani 1 1 d . . . . .
H89 H 0.607701 0.664520 0.262057 0.101 Uiso 1 1 calc R U . . .
C74 C -0.1188(9) 1.0223(6) 0.3320(7) 0.119(4) Uani 1 1 d . . . . .
H74A H -0.127836 0.994353 0.269712 0.178 Uiso 1 1 calc R U . . .
H74B H -0.034289 1.027145 0.366465 0.178 Uiso 1 1 calc R U . . .
H74C H -0.145927 1.091446 0.339236 0.178 Uiso 1 1 calc R U . . .
N2 N 0.7982(4) 0.5547(4) 0.5609(3) 0.0335(11) Uani 1 1 d . . . . .
C47 C 0.6336(7) 0.3884(6) 0.8784(4) 0.071(2) Uani 1 1 d . . . . .
H47 H 0.642511 0.404258 0.939618 0.085 Uiso 1 1 calc R U . . .
C36 C 0.4267(6) 0.2935(6) 0.2668(4) 0.070(2) Uani 1 1 d . . . . .
H36A H 0.358206 0.334925 0.254437 0.084 Uiso 1 1 calc R U . . .
H36B H 0.401916 0.234345 0.289257 0.084 Uiso 1 1 calc R U . . .
C100 C 0.6486(9) 0.8402(8) 0.9325(6) 0.099(3) Uani 1 1 d . U . . .
H100 H 0.706730 0.855570 0.904924 0.119 Uiso 1 1 calc R U . . .
C88 C 0.5143(7) 0.6840(6) 0.3531(5) 0.071(2) Uani 1 1 d . . . . .
H88 H 0.575569 0.728904 0.399099 0.086 Uiso 1 1 calc R U . . .
C86 C 0.3838(7) 0.6999(5) 0.4545(4) 0.074(2) Uani 1 1 d . . . . .
H86A H 0.454222 0.748629 0.493143 0.089 Uiso 1 1 calc R U . . .
H86B H 0.313546 0.739571 0.443515 0.089 Uiso 1 1 calc R U . . .
C12 C 1.3312(7) 0.0408(6) 0.7576(5) 0.078(2) Uani 1 1 d . . . . .
H12A H 1.362252 -0.026018 0.744575 0.117 Uiso 1 1 calc R U . . .
H12B H 1.317614 0.050877 0.815305 0.117 Uiso 1 1 calc R U . . .
H12C H 1.389678 0.096817 0.758106 0.117 Uiso 1 1 calc R U . . .
C6 C 1.2379(7) 0.3315(6) 0.9580(4) 0.068(2) Uani 1 1 d . . . . .
H6A H 1.197145 0.262946 0.952712 0.103 Uiso 1 1 calc R U . . .
H6B H 1.246860 0.374638 1.016476 0.103 Uiso 1 1 calc R U . . .
H6C H 1.317258 0.324050 0.950186 0.103 Uiso 1 1 calc R U . . .
C27 C 0.8330(7) 1.1015(6) 0.7276(6) 0.090(3) Uani 1 1 d . . . . .
H27A H 0.854150 1.083655 0.672703 0.135 Uiso 1 1 calc R U . . .
H27B H 0.904935 1.106351 0.777805 0.135 Uiso 1 1 calc R U . . .
H27C H 0.800160 1.168259 0.731637 0.135 Uiso 1 1 calc R U . . .
C68 C 0.3457(5) 0.6607(4) 0.5835(3) 0.0412(12) Uani 1 1 d . . . . .
H68 H 0.347220 0.737831 0.593800 0.049 Uiso 1 1 calc R U . . .
C3 C 1.1614(6) 0.3844(5) 0.8854(4) 0.0454(16) Uani 1 1 d . . . . .
C48 C 0.7154(7) 0.4344(6) 0.8459(4) 0.068(2) Uani 1 1 d . . . . .
H48 H 0.780321 0.482314 0.885241 0.082 Uiso 1 1 calc R U . . .
C22 C 0.8066(6) 0.7303(5) 0.6508(4) 0.0381(15) Uani 1 1 d . . . . .
C34 C 1.0744(8) 0.8939(6) 0.9602(5) 0.103(3) Uani 1 1 d . . . . .
H34A H 1.096288 0.951972 0.936455 0.155 Uiso 1 1 calc R U . . .
H34B H 1.141637 0.886245 1.009890 0.155 Uiso 1 1 calc R U . . .
H34C H 1.004041 0.907409 0.980367 0.155 Uiso 1 1 calc R U . . .
C28 C 0.6977(8) 1.0462(6) 0.8124(5) 0.085(3) Uani 1 1 d . . . . .
H28A H 0.654166 1.107364 0.809697 0.127 Uiso 1 1 calc R U . . .
H28B H 0.768201 1.061806 0.864703 0.127 Uiso 1 1 calc R U . . .
H28C H 0.645022 0.988108 0.815525 0.127 Uiso 1 1 calc R U . . .
C42 C 0.5413(6) 0.3031(5) 0.1532(4) 0.0607(18) Uani 1 1 d . . . . .
H42 H 0.585848 0.365783 0.190060 0.073 Uiso 1 1 calc R U . . .
C1 C 1.0665(5) 0.3509(5) 0.7144(4) 0.0320(14) Uani 1 1 d . . . . .
C97 C 0.5646(10) 0.8814(9) 1.0442(7) 0.125(2) Uani 1 1 d . U . . .
H97 H 0.554940 0.933232 1.090591 0.150 Uiso 1 1 calc R U . . .
C96 C 0.4917(11) 0.7944(10) 1.0247(8) 0.147(3) Uani 1 1 d . U . . .
H96 H 0.445569 0.777539 1.060654 0.176 Uiso 1 1 calc R U . . .
C95 C 0.4904(8) 0.7246(10) 0.9374(7) 0.139(4) Uani 1 1 d . . . . .
H95 H 0.436181 0.662924 0.913756 0.167 Uiso 1 1 calc R U . . .
C99 C 0.6474(12) 0.9079(10) 1.0105(8) 0.148(3) Uani 1 1 d . U . . .
H99 H 0.702761 0.968608 1.036865 0.178 Uiso 1 1 calc R U . . .

loop_
_atom_site_aniso_label
_atom_site_aniso_U_11
_atom_site_aniso_U_22
_atom_site_aniso_U_33
_atom_site_aniso_U_23
_atom_site_aniso_U_13
_atom_site_aniso_U_12
Co1 0.0371(4) 0.0263(4) 0.0316(4) 0.0056(3) 0.0082(3) 0.0094(3)
Co2 0.0369(4) 0.0248(4) 0.0269(3) 0.0043(3) 0.0076(3) 0.0084(3)
C85 0.034(3) 0.030(3) 0.032(3) 0.006(3) 0.009(3) 0.011(3)
O6 0.046(3) 0.030(3) 0.030(2) 0.0030(18) 0.0046(19) 0.016(2)
O1 0.048(3) 0.032(2) 0.029(2) 0.0044(18) 0.0126(18) 0.015(2)
N3 0.039(3) 0.028(2) 0.026(2) 0.0023(18) 0.0108(19) 0.007(2)
C63 0.035(3) 0.034(3) 0.027(3) 0.009(2) 0.010(2) 0.005(3)
N1 0.033(3) 0.035(3) 0.026(2) 0.007(2) 0.008(2) 0.008(2)
O10 0.065(3) 0.036(2) 0.040(2) 0.0071(17) 0.0170(19) 0.0017(19)
C81 0.070(5) 0.036(4) 0.028(3) 0.004(3) 0.004(3) 0.024(3)
C78 0.052(4) 0.034(4) 0.045(3) 0.006(3) 0.015(3) 0.018(3)
C8 0.034(3) 0.031(3) 0.044(3) 0.010(3) 0.016(3) 0.004(3)
O3 0.068(3) 0.0335(19) 0.0436(19) 0.0021(15) 0.0080(18) 0.0070(18)
O2 0.050(3) 0.024(2) 0.037(2) 0.0010(19) 0.003(2) 0.008(2)
C56 0.044(4) 0.025(3) 0.039(3) 0.002(3) 0.014(3) 0.004(3)
C57 0.041(4) 0.034(4) 0.042(3) 0.013(3) 0.019(3) 0.012(3)
O5 0.035(2) 0.056(3) 0.0349(19) 0.0122(18) 0.0089(16) -0.0002(19)
O7 0.049(3) 0.025(2) 0.028(2) 0.0047(17) 0.0023(18) 0.0120(19)
C50 0.028(3) 0.030(4) 0.041(3) 0.011(3) 0.012(3) 0.007(3)
O8 0.047(2) 0.044(2) 0.0447(18) 0.0049(16) 0.0053(16) 0.0197(17)
C72 0.041(4) 0.040(4) 0.030(3) -0.001(3) 0.006(3) 0.007(3)
C14 0.038(4) 0.032(3) 0.028(3) 0.006(3) 0.009(3) 0.004(3)
C15 0.039(3) 0.025(3) 0.029(3) -0.004(2) 0.012(3) 0.003(3)
C80 0.037(3) 0.032(3) 0.031(3) 0.004(3) 0.010(3) 0.004(3)
C7 0.040(4) 0.036(4) 0.045(3) 0.018(3) 0.014(3) 0.014(3)
C55 0.088(5) 0.055(4) 0.045(3) -0.012(3) -0.011(3) 0.021(4)
C18 0.044(3) 0.051(4) 0.035(3) 0.011(3) 0.001(2) -0.005(3)
C59 0.088(6) 0.077(5) 0.052(4) 0.016(4) 0.029(4) 0.059(4)
C51 0.037(3) 0.023(3) 0.035(3) 0.001(2) 0.013(2) 0.002(2)
C52 0.048(3) 0.031(3) 0.037(3) 0.001(2) 0.007(3) 0.014(2)
C71 0.038(4) 0.025(3) 0.037(3) 0.004(3) 0.013(3) 0.012(3)
C45 0.048(4) 0.041(3) 0.058(4) 0.017(3) 0.019(3) 0.003(3)
C44 0.052(4) 0.040(4) 0.047(3) 0.012(3) 0.023(3) 0.015(3)
C62 0.039(3) 0.027(3) 0.038(3) 0.012(3) 0.012(3) 0.010(3)
C64 0.031(3) 0.031(3) 0.033(3) 0.014(2) 0.010(2) 0.006(2)
C79 0.045(4) 0.032(3) 0.031(3) 0.008(3) 0.007(3) 0.008(3)
C25 0.060(5) 0.030(4) 0.058(4) 0.007(3) 0.022(3) 0.020(3)
C69 0.043(3) 0.033(3) 0.023(2) 0.001(2) 0.006(2) 0.014(2)
C30 0.046(4) 0.036(3) 0.038(3) 0.007(3) 0.009(3) 0.008(3)
C83 0.071(5) 0.058(5) 0.054(4) 0.002(4) -0.005(4) 0.002(4)
C17 0.052(3) 0.054(3) 0.033(3) 0.007(2) 0.010(2) 0.018(3)
C23 0.041(4) 0.045(4) 0.046(3) 0.012(3) 0.008(3) 0.014(3)
C70 0.049(4) 0.032(4) 0.033(3) 0.001(3) 0.007(3) 0.010(3)
C2 0.042(4) 0.035(3) 0.037(3) 0.014(3) 0.016(3) 0.015(3)
C20 0.040(3) 0.034(3) 0.028(2) 0.005(2) 0.002(2) 0.010(2)
C58 0.047(4) 0.037(4) 0.053(4) 0.014(3) 0.019(3) 0.016(3)
N4 0.039(3) 0.025(3) 0.030(2) 0.002(2) 0.006(2) 0.007(2)
C35 0.043(4) 0.025(3) 0.034(3) 0.002(3) 0.013(3) 0.007(3)
C39 0.073(5) 0.095(6) 0.063(4) 0.025(4) 0.030(4) 0.031(4)
C21 0.038(3) 0.035(3) 0.041(3) 0.008(2) 0.003(3) 0.013(3)
C37 0.036(3) 0.064(4) 0.037(3) 0.021(3) -0.002(3) 0.001(3)
C16 0.037(3) 0.041(3) 0.030(3) 0.011(2) 0.008(2) 0.005(2)
C91 0.123(8) 0.106(7) 0.069(5) -0.012(5) 0.039(5) -0.040(6)
C60 0.075(5) 0.027(4) 0.123(6) 0.022(4) 0.030(5) 0.011(4)
C4 0.083(5) 0.063(5) 0.048(4) 0.020(3) 0.032(4) 0.037(4)
C10 0.070(4) 0.033(3) 0.082(4) 0.010(3) 0.031(4) 0.005(3)
C94 0.054(5) 0.065(5) 0.049(4) 0.003(3) 0.000(3) 0.008(4)
C32 0.117(7) 0.071(5) 0.045(4) 0.013(3) 0.028(4) 0.032(4)
C38 0.113(6) 0.054(4) 0.049(4) 0.016(3) -0.016(4) -0.020(4)
C33 0.053(4) 0.063(4) 0.079(5) 0.021(4) -0.016(4) 0.009(3)
O4 0.052(2) 0.061(3) 0.036(2) 0.0126(18) -0.0063(18) -0.006(2)
C76 0.075(6) 0.069(5) 0.110(6) -0.008(4) -0.009(5) 0.049(4)
O9 0.047(2) 0.048(2) 0.0416(19) -0.0013(16) -0.0042(17) 0.0065(18)
C49 0.046(4) 0.085(6) 0.043(4) 0.008(4) 0.019(3) -0.006(4)
C84 0.124(7) 0.088(6) 0.024(3) 0.010(4) 0.002(4) 0.067(5)
C41 0.048(4) 0.099(5) 0.059(4) 0.021(4) 0.007(3) 0.012(4)
C13 0.045(4) 0.022(3) 0.045(3) 0.002(3) 0.017(3) 0.011(3)
C40 0.107(7) 0.063(5) 0.059(4) 0.006(3) -0.004(4) 0.012(4)
C67 0.044(3) 0.051(4) 0.041(3) 0.005(3) 0.006(3) 0.002(3)
C65 0.042(3) 0.037(3) 0.028(2) 0.009(2) 0.014(2) 0.008(2)
C61 0.067(5) 0.058(5) 0.065(4) 0.021(4) 0.022(4) 0.035(4)
C66 0.051(3) 0.041(3) 0.032(2) 0.014(2) 0.006(2) 0.013(2)
C77 0.114(7) 0.055(5) 0.070(5) 0.009(4) 0.018(4) 0.056(5)
C54 0.049(4) 0.055(4) 0.061(4) 0.006(3) 0.004(3) 0.013(3)
C82 0.090(6) 0.079(5) 0.050(4) 0.012(4) 0.039(4) 0.032(4)
C46 0.074(5) 0.065(4) 0.062(4) 0.028(3) 0.037(3) 0.012(3)
C26 0.081(6) 0.049(5) 0.080(5) 0.011(4) 0.007(4) 0.037(4)
C87 0.052(4) 0.054(4) 0.049(4) 0.025(3) 0.018(3) 0.008(3)
C24 0.042(4) 0.024(3) 0.055(4) 0.005(3) 0.019(3) 0.007(3)
C90 0.125(8) 0.086(6) 0.094(6) 0.012(5) 0.071(6) -0.003(5)
C92 0.064(5) 0.091(7) 0.082(6) 0.005(5) 0.036(5) -0.014(5)
C29 0.046(4) 0.031(3) 0.048(4) -0.001(3) 0.012(3) 0.011(3)
C31 0.073(5) 0.038(4) 0.037(3) -0.007(3) -0.005(3) 0.015(3)
C19 0.042(3) 0.040(3) 0.033(3) 0.007(2) 0.005(2) 0.008(2)
C43 0.043(3) 0.053(4) 0.048(3) 0.007(3) 0.014(3) -0.007(3)
C5 0.087(5) 0.048(4) 0.042(4) -0.011(3) -0.001(4) 0.011(4)
C93 0.065(5) 0.112(6) 0.048(4) -0.004(4) -0.011(3) 0.023(4)
C11 0.135(8) 0.068(6) 0.078(5) 0.026(4) 0.071(5) 0.059(5)
C9 0.046(4) 0.035(4) 0.047(3) 0.013(3) 0.016(3) 0.015(3)
C73 0.036(3) 0.028(3) 0.043(3) 0.008(3) 0.009(3) 0.009(3)
C53 0.084(5) 0.059(4) 0.041(3) 0.024(3) 0.022(3) 0.023(3)
C89 0.062(5) 0.093(6) 0.126(7) 0.039(5) 0.059(5) 0.014(4)
C74 0.163(9) 0.052(5) 0.210(10) 0.064(6) 0.131(8) 0.052(5)
N2 0.034(3) 0.031(3) 0.031(2) 0.0068(19) 0.0018(19) 0.008(2)
C47 0.080(5) 0.091(5) 0.043(3) 0.013(3) 0.020(3) 0.011(4)
C36 0.047(4) 0.113(6) 0.037(3) 0.006(3) 0.000(3) -0.010(4)
C100 0.100(3) 0.099(3) 0.098(3) 0.0228(14) 0.0297(15) 0.0112(13)
C88 0.071(5) 0.073(5) 0.076(5) 0.032(4) 0.022(4) 0.006(4)
C86 0.121(7) 0.054(4) 0.065(4) 0.025(3) 0.047(4) 0.011(4)
C12 0.065(5) 0.054(4) 0.094(5) 0.005(4) -0.006(4) 0.023(4)
C6 0.102(6) 0.062(5) 0.041(4) 0.009(3) 0.018(4) 0.035(4)
C27 0.074(6) 0.046(5) 0.148(8) 0.022(5) 0.029(5) 0.015(4)
C68 0.052(3) 0.030(3) 0.038(3) 0.004(2) 0.010(2) 0.007(2)
C3 0.060(4) 0.048(4) 0.032(3) 0.013(3) 0.015(3) 0.021(3)
C48 0.068(5) 0.090(6) 0.045(4) 0.008(4) 0.020(3) 0.002(4)
C22 0.037(3) 0.024(3) 0.051(3) 0.005(3) 0.012(3) 0.008(3)
C34 0.132(8) 0.067(5) 0.066(4) -0.015(4) -0.026(5) 0.041(5)
C28 0.110(7) 0.072(6) 0.081(5) 0.014(4) 0.038(5) 0.055(5)
C42 0.054(4) 0.073(4) 0.043(3) 0.014(3) -0.002(3) -0.010(3)
C1 0.039(4) 0.023(3) 0.034(3) 0.008(3) 0.010(3) 0.003(3)
C97 0.125(2) 0.125(2) 0.125(2) 0.0278(6) 0.0376(7) 0.0143(3)
C96 0.147(3) 0.147(3) 0.147(3) 0.0326(6) 0.0442(8) 0.0168(3)
C95 0.051(5) 0.199(12) 0.118(8) -0.028(8) -0.008(6) -0.002(6)
C99 0.148(3) 0.148(3) 0.148(3) 0.0329(6) 0.0445(8) 0.0169(3)

loop_
_atom_type_symbol
_atom_type_description
_atom_type_scat_dispersion_real
_atom_type_scat_dispersion_imag
_atom_type_scat_source
C C 0.0033 0.0016 'International Tables Vol C Tables 4.2.6.8 and 6.1.1.4'
H H 0.0000 0.0000 'International Tables Vol C Tables 4.2.6.8 and 6.1.1.4'
Co Co 0.3494 0.9721 'International Tables Vol C Tables 4.2.6.8 and 6.1.1.4'
N N 0.0061 0.0033 'International Tables Vol C Tables 4.2.6.8 and 6.1.1.4'
O O 0.0106 0.0060 'International Tables Vol C Tables 4.2.6.8 and 6.1.1.4'

loop_
_geom_angle_atom_site_label_1
_geom_angle_atom_site_label_2
_geom_angle_atom_site_label_3
_geom_angle
_geom_angle_site_symmetry_1
_geom_angle_site_symmetry_3
_geom_angle_publ_flag
O1 Co1 N1 93.92(18) . . ?
O1 Co1 O2 87.84(17) . . ?
O1 Co1 N2 171.72(19) . . ?
O2 Co1 N1 171.2(2) . . ?
O2 Co1 N2 92.49(19) . . ?
N2 Co1 N1 87.0(2) . . ?
O6 Co2 N3 93.63(18) . . ?
O6 Co2 O7 87.57(16) . . ?
O6 Co2 N4 177.7(2) . . ?
N3 Co2 O7 178.3(2) . . ?
N4 Co2 N3 86.1(2) . . ?
N4 Co2 O7 92.62(18) . . ?
O7 C85 C80 119.1(5) . . ?
O7 C85 C71 122.1(5) . . ?
C71 C85 C80 118.8(5) . . ?
C50 O6 Co2 130.4(3) . . ?
C1 O1 Co1 130.1(3) . . ?
C64 N3 Co2 126.1(4) . . ?
C64 N3 C65 120.0(4) . . ?
C65 N3 Co2 113.6(3) . . ?
C50 C63 C62 119.9(5) . . ?
C64 C63 C50 121.9(6) . . ?
C64 C63 C62 118.2(5) . . ?
C15 N1 Co1 126.2(4) . . ?
C15 N1 C16 121.3(5) . . ?
C16 N1 Co1 112.2(4) . . ?
C86 O10 C68 114.5(4) . . ?
C83 C81 C80 109.0(5) . . ?
C83 C81 C84 108.6(6) . . ?
C83 C81 C82 111.2(6) . . ?
C84 C81 C80 112.5(5) . . ?
C84 C81 C82 107.3(6) . . ?
C82 C81 C80 108.3(5) . . ?
C76 C78 C73 110.4(5) . . ?
C76 C78 C74 108.9(6) . . ?
C77 C78 C76 106.0(6) . . ?
C77 C78 C73 112.3(5) . . ?
C77 C78 C74 110.1(7) . . ?
C74 C78 C73 109.0(6) . . ?
C7 C8 C9 119.7(5) . . ?
C13 C8 C7 116.0(6) . . ?
C13 C8 C9 124.1(5) . . ?
C18 O3 C17 112.7(4) . . ?
C35 O2 Co1 129.8(4) . . ?
C57 C56 H56 117.3 . . ?
C51 C56 H56 117.3 . . ?
C51 C56 C57 125.4(5) . . ?
C56 C57 C58 120.2(5) . . ?
C62 C57 C56 116.6(5) . . ?
C62 C57 C58 123.2(5) . . ?
C19 O5 C43 114.8(4) . . ?
C85 O7 Co2 129.4(3) . . ?
O6 C50 C63 121.1(5) . . ?
O6 C50 C51 120.0(5) . . ?
C51 C50 C63 118.8(6) . . ?
C66 O8 C67 112.3(4) . . ?
C71 C72 H72 119.1 . . ?
C73 C72 H72 119.1 . . ?
C73 C72 C71 121.8(5) . . ?
C13 C14 C15 118.3(5) . . ?
C13 C14 C1 120.7(5) . . ?
C1 C14 C15 121.0(6) . . ?
N1 C15 C14 126.2(5) . . ?
N1 C15 H15 116.9 . . ?
C14 C15 H15 116.9 . . ?
C85 C80 C81 122.0(5) . . ?
C79 C80 C85 117.8(5) . . ?
C79 C80 C81 120.2(5) . . ?
C8 C7 H7 117.3 . . ?
C2 C7 C8 125.4(5) . . ?
C2 C7 H7 117.3 . . ?
H55A C55 H55B 109.5 . . ?
H55A C55 H55C 109.5 . . ?
H55B C55 H55C 109.5 . . ?
C52 C55 H55A 109.5 . . ?
C52 C55 H55B 109.5 . . ?
C52 C55 H55C 109.5 . . ?
O3 C18 H18 108.6 . . ?
O3 C18 C19 111.3(4) . . ?
O4 C18 O3 112.9(4) . . ?
O4 C18 H18 108.6 . . ?
O4 C18 C19 106.5(4) . . ?
C19 C18 H18 108.6 . . ?
H59A C59 H59B 109.5 . . ?
H59A C59 H59C 109.5 . . ?
H59B C59 H59C 109.5 . . ?
C58 C59 H59A 109.5 . . ?
C58 C59 H59B 109.5 . . ?
C58 C59 H59C 109.5 . . ?
C56 C51 C50 117.7(5) . . ?
C56 C51 C52 121.4(5) . . ?
C50 C51 C52 120.9(5) . . ?
C55 C52 C51 111.8(5) . . ?
C55 C52 C54 108.0(5) . . ?
C55 C52 C53 107.2(5) . . ?
C51 C52 C53 109.2(5) . . ?
C54 C52 C51 109.8(5) . . ?
C54 C52 C53 110.9(5) . . ?
C85 C71 C72 120.4(5) . . ?
C85 C71 C70 121.8(6) . . ?
C72 C71 C70 117.5(5) . . ?
C44 C45 H45 119.5 . . ?
C44 C45 C46 121.0(6) . . ?
C46 C45 H45 119.5 . . ?
C45 C44 C49 118.2(5) . . ?
C45 C44 C43 118.9(5) . . ?
C49 C44 C43 122.9(5) . . ?
C63 C62 H62 119.2 . . ?
C57 C62 C63 121.5(5) . . ?
C57 C62 H62 119.2 . . ?
N3 C64 C63 126.4(5) . . ?
N3 C64 H64 116.8 . . ?
C63 C64 H64 116.8 . . ?
C80 C79 H79 117.8 . . ?
C80 C79 C73 124.5(5) . . ?
C73 C79 H79 117.8 . . ?
C24 C25 C26 110.5(5) . . ?
C27 C25 C26 107.8(6) . . ?
C27 C25 C24 110.2(6) . . ?
C27 C25 C28 110.6(6) . . ?
C28 C25 C26 107.2(6) . . ?
C28 C25 C24 110.4(5) . . ?
N4 C69 H69 108.8 . . ?
N4 C69 C65 105.9(4) . . ?
N4 C69 C68 111.3(4) . . ?
C65 C69 H69 108.8 . . ?
C68 C69 H69 108.8 . . ?
C68 C69 C65 113.2(4) . . ?
C35 C30 C31 119.3(5) . . ?
C29 C30 C35 118.2(5) . . ?
C29 C30 C31 122.5(5) . . ?
C81 C83 H83A 109.5 . . ?
C81 C83 H83B 109.5 . . ?
C81 C83 H83C 109.5 . . ?
H83A C83 H83B 109.5 . . ?
H83A C83 H83C 109.5 . . ?
H83B C83 H83C 109.5 . . ?
O3 C17 H17A 108.8 . . ?
O3 C17 H17B 108.8 . . ?
O3 C17 C16 113.6(4) . . ?
H17A C17 H17B 107.7 . . ?
C16 C17 H17A 108.8 . . ?
C16 C17 H17B 108.8 . . ?
C24 C23 H23 118.7 . . ?
C24 C23 C22 122.6(6) . . ?
C22 C23 H23 118.7 . . ?
C71 C70 H70 117.3 . . ?
N4 C70 C71 125.5(5) . . ?
N4 C70 H70 117.3 . . ?
C7 C2 C3 121.9(5) . . ?
C7 C2 C1 118.1(5) . . ?
C1 C2 C3 119.8(5) . . ?
C16 C20 H20 108.8 . . ?
C16 C20 C19 111.9(4) . . ?
C19 C20 H20 108.8 . . ?
N2 C20 H20 108.8 . . ?
N2 C20 C16 106.5(4) . . ?
N2 C20 C19 111.9(4) . . ?
C57 C58 C59 111.0(5) . . ?
C60 C58 C57 109.1(5) . . ?
C60 C58 C59 108.5(6) . . ?
C61 C58 C57 112.3(5) . . ?
C61 C58 C59 106.1(5) . . ?
C61 C58 C60 109.7(5) . . ?
C69 N4 Co2 113.5(4) . . ?
C70 N4 Co2 127.0(4) . . ?
C70 N4 C69 119.5(5) . . ?
O2 C35 C30 119.5(5) . . ?
O2 C35 C22 123.6(5) . . ?
C22 C35 C30 116.9(6) . . ?
C41 C39 H39 119.5 . . ?
C41 C39 C40 121.1(6) . . ?
C40 C39 H39 119.5 . . ?
N2 C21 H21 117.2 . . ?
N2 C21 C22 125.6(5) . . ?
C22 C21 H21 117.2 . . ?
C38 C37 C36 119.4(6) . . ?
C38 C37 C42 117.7(7) . . ?
C42 C37 C36 122.9(6) . . ?
N1 C16 C17 118.4(4) . . ?
N1 C16 C20 105.7(4) . . ?
N1 C16 H16 107.4 . . ?
C17 C16 H16 107.4 . . ?
C20 C16 C17 110.2(4) . . ?
C20 C16 H16 107.4 . . ?
C90 C91 H91 119.1 . . ?
C90 C91 C92 121.7(8) . . ?
C92 C91 H91 119.1 . . ?
C58 C60 H60A 109.5 . . ?
C58 C60 H60B 109.5 . . ?
C58 C60 H60C 109.5 . . ?
H60A C60 H60B 109.5 . . ?
H60A C60 H60C 109.5 . . ?
H60B C60 H60C 109.5 . . ?
H4A C4 H4B 109.5 . . ?
H4A C4 H4C 109.5 . . ?
H4B C4 H4C 109.5 . . ?
C3 C4 H4A 109.5 . . ?
C3 C4 H4B 109.5 . . ?
C3 C4 H4C 109.5 . . ?
H10A C10 H10B 109.5 . . ?
H10A C10 H10C 109.5 . . ?
H10B C10 H10C 109.5 . . ?
C9 C10 H10A 109.5 . . ?
C9 C10 H10B 109.5 . . ?
C9 C10 H10C 109.5 . . ?
C100 C94 C93 119.6(8) . . ?
C95 C94 C93 122.1(8) . . ?
C95 C94 C100 118.3(8) . . ?
H32A C32 H32B 109.5 . . ?
H32A C32 H32C 109.5 . . ?
H32B C32 H32C 109.5 . . ?
C31 C32 H32A 109.5 . . ?
C31 C32 H32B 109.5 . . ?
C31 C32 H32C 109.5 . . ?
C37 C38 H38 118.8 . . ?
C37 C38 C40 122.3(8) . . ?
C40 C38 H38 118.8 . . ?
H33A C33 H33B 109.5 . . ?
H33A C33 H33C 109.5 . . ?
H33B C33 H33C 109.5 . . ?
C31 C33 H33A 109.5 . . ?
C31 C33 H33B 109.5 . . ?
C31 C33 H33C 109.5 . . ?
C18 O4 C36 115.9(4) . . ?
C78 C76 H76A 109.5 . . ?
C78 C76 H76B 109.5 . . ?
C78 C76 H76C 109.5 . . ?
H76A C76 H76B 109.5 . . ?
H76A C76 H76C 109.5 . . ?
H76B C76 H76C 109.5 . . ?
C67 O9 C93 111.8(5) . . ?
C44 C49 H49 119.9 . . ?
C44 C49 C48 120.2(6) . . ?
C48 C49 H49 119.9 . . ?
C81 C84 H84A 109.5 . . ?
C81 C84 H84B 109.5 . . ?
C81 C84 H84C 109.5 . . ?
H84A C84 H84B 109.5 . . ?
H84A C84 H84C 109.5 . . ?
H84B C84 H84C 109.5 . . ?
C39 C41 H41 120.0 . . ?
C39 C41 C42 120.0(7) . . ?
C42 C41 H41 120.0 . . ?
C8 C13 C14 122.8(5) . . ?
C8 C13 H13 118.6 . . ?
C14 C13 H13 118.6 . . ?
C39 C40 C38 117.2(7) . . ?
C39 C40 H40 121.4 . . ?
C38 C40 H40 121.4 . . ?
O8 C67 H67 108.1 . . ?
O8 C67 C68 111.1(4) . . ?
O9 C67 O8 112.9(4) . . ?
O9 C67 H67 108.1 . . ?
O9 C67 C68 108.4(4) . . ?
C68 C67 H67 108.1 . . ?
N3 C65 C69 106.2(4) . . ?
N3 C65 H65 107.5 . . ?
N3 C65 C66 118.2(4) . . ?
C69 C65 H65 107.5 . . ?
C66 C65 C69 109.6(4) . . ?
C66 C65 H65 107.5 . . ?
C58 C61 H61A 109.5 . . ?
C58 C61 H61B 109.5 . . ?
C58 C61 H61C 109.5 . . ?
H61A C61 H61B 109.5 . . ?
H61A C61 H61C 109.5 . . ?
H61B C61 H61C 109.5 . . ?
O8 C66 C65 112.2(4) . . ?
O8 C66 H66 123.9 . . ?
C65 C66 H66 123.9 . . ?
C78 C77 H77A 109.5 . . ?
C78 C77 H77B 109.5 . . ?
C78 C77 H77C 109.5 . . ?
H77A C77 H77B 109.5 . . ?
H77A C77 H77C 109.5 . . ?
H77B C77 H77C 109.5 . . ?
C52 C54 H54A 109.5 . . ?
C52 C54 H54B 109.5 . . ?
C52 C54 H54C 109.5 . . ?
H54A C54 H54B 109.5 . . ?
H54A C54 H54C 109.5 . . ?
H54B C54 H54C 109.5 . . ?
C81 C82 H82A 109.5 . . ?
C81 C82 H82B 109.5 . . ?
C81 C82 H82C 109.5 . . ?
H82A C82 H82B 109.5 . . ?
H82A C82 H82C 109.5 . . ?
H82B C82 H82C 109.5 . . ?
C45 C46 H46 119.7 . . ?
C47 C46 C45 120.5(6) . . ?
C47 C46 H46 119.7 . . ?
C25 C26 H26A 109.5 . . ?
C25 C26 H26B 109.5 . . ?
C25 C26 H26C 109.5 . . ?
H26A C26 H26B 109.5 . . ?
H26A C26 H26C 109.5 . . ?
H26B C26 H26C 109.5 . . ?
C92 C87 C88 119.4(7) . . ?
C92 C87 C86 120.1(7) . . ?
C88 C87 C86 120.5(7) . . ?
C23 C24 C25 125.0(5) . . ?
C23 C24 C29 115.4(6) . . ?
C29 C24 C25 119.6(5) . . ?
C91 C90 H90 120.4 . . ?
C91 C90 C89 119.1(7) . . ?
C89 C90 H90 120.4 . . ?
C91 C92 H92 120.0 . . ?
C87 C92 C91 119.9(8) . . ?
C87 C92 H92 120.0 . . ?
C30 C29 C24 125.1(5) . . ?
C30 C29 H29 117.4 . . ?
C24 C29 H29 117.4 . . ?
C30 C31 C34 110.8(5) . . ?
C32 C31 C30 109.2(6) . . ?
C32 C31 C34 107.9(6) . . ?
C33 C31 C30 110.9(5) . . ?
C33 C31 C32 110.1(6) . . ?
C33 C31 C34 107.8(6) . . ?
O5 C19 C18 111.5(4) . . ?
O5 C19 C20 108.2(4) . . ?
O5 C19 H19 109.1 . . ?
C18 C19 C20 109.9(4) . . ?
C18 C19 H19 109.1 . . ?
C20 C19 H19 109.1 . . ?
O5 C43 C44 112.2(4) . . ?
O5 C43 H43A 109.2 . . ?
O5 C43 H43B 109.2 . . ?
C44 C43 H43A 109.2 . . ?
C44 C43 H43B 109.2 . . ?
H43A C43 H43B 107.9 . . ?
H5A C5 H5B 109.5 . . ?
H5A C5 H5C 109.5 . . ?
H5B C5 H5C 109.5 . . ?
C3 C5 H5A 109.5 . . ?
C3 C5 H5B 109.5 . . ?
C3 C5 H5C 109.5 . . ?
C94 C93 H93A 109.8 . . ?
C94 C93 H93B 109.8 . . ?
O9 C93 C94 109.6(6) . . ?
O9 C93 H93A 109.8 . . ?
O9 C93 H93B 109.8 . . ?
H93A C93 H93B 108.2 . . ?
H11A C11 H11B 109.5 . . ?
H11A C11 H11C 109.5 . . ?
H11B C11 H11C 109.5 . . ?
C9 C11 H11A 109.5 . . ?
C9 C11 H11B 109.5 . . ?
C9 C11 H11C 109.5 . . ?
C10 C9 C8 106.9(5) . . ?
C10 C9 C11 107.9(6) . . ?
C11 C9 C8 111.2(5) . . ?
C12 C9 C8 113.8(5) . . ?
C12 C9 C10 108.2(5) . . ?
C12 C9 C11 108.5(6) . . ?
C72 C73 C78 123.4(5) . . ?
C72 C73 C79 116.6(5) . . ?
C79 C73 C78 119.7(5) . . ?
C52 C53 H53A 109.5 . . ?
C52 C53 H53B 109.5 . . ?
C52 C53 H53C 109.5 . . ?
H53A C53 H53B 109.5 . . ?
H53A C53 H53C 109.5 . . ?
H53B C53 H53C 109.5 . . ?
C90 C89 H89 120.3 . . ?
C90 C89 C88 119.4(7) . . ?
C88 C89 H89 120.3 . . ?
C78 C74 H74A 109.5 . . ?
C78 C74 H74B 109.5 . . ?
C78 C74 H74C 109.5 . . ?
H74A C74 H74B 109.5 . . ?
H74A C74 H74C 109.5 . . ?
H74B C74 H74C 109.5 . . ?
C20 N2 Co1 112.3(3) . . ?
C21 N2 Co1 128.1(4) . . ?
C21 N2 C20 119.5(4) . . ?
C46 C47 H47 120.3 . . ?
C48 C47 C46 119.4(6) . . ?
C48 C47 H47 120.3 . . ?
C37 C36 H36A 108.9 . . ?
C37 C36 H36B 108.9 . . ?
O4 C36 C37 113.3(5) . . ?
O4 C36 H36A 108.9 . . ?
O4 C36 H36B 108.9 . . ?
H36A C36 H36B 107.7 . . ?
C94 C100 H100 118.9 . . ?
C99 C100 C94 122.2(10) . . ?
C99 C100 H100 118.9 . . ?
C87 C88 C89 120.4(7) . . ?
C87 C88 H88 119.8 . . ?
C89 C88 H88 119.8 . . ?
O10 C86 C87 112.6(5) . . ?
O10 C86 H86A 109.1 . . ?
O10 C86 H86B 109.1 . . ?
C87 C86 H86A 109.1 . . ?
C87 C86 H86B 109.1 . . ?
H86A C86 H86B 107.8 . . ?
C9 C12 H12A 109.5 . . ?
C9 C12 H12B 109.5 . . ?
C9 C12 H12C 109.5 . . ?
H12A C12 H12B 109.5 . . ?
H12A C12 H12C 109.5 . . ?
H12B C12 H12C 109.5 . . ?
H6A C6 H6B 109.5 . . ?
H6A C6 H6C 109.5 . . ?
H6B C6 H6C 109.5 . . ?
C3 C6 H6A 109.5 . . ?
C3 C6 H6B 109.5 . . ?
C3 C6 H6C 109.5 . . ?
C25 C27 H27A 109.5 . . ?
C25 C27 H27B 109.5 . . ?
C25 C27 H27C 109.5 . . ?
H27A C27 H27B 109.5 . . ?
H27A C27 H27C 109.5 . . ?
H27B C27 H27C 109.5 . . ?
O10 C68 C69 111.6(4) . . ?
O10 C68 C67 107.5(4) . . ?
O10 C68 H68 108.8 . . ?
C69 C68 H68 108.8 . . ?
C67 C68 C69 111.3(4) . . ?
C67 C68 H68 108.8 . . ?
C2 C3 C5 108.9(5) . . ?
C2 C3 C6 111.6(5) . . ?
C4 C3 C2 110.7(5) . . ?
C4 C3 C5 110.7(6) . . ?
C4 C3 C6 108.5(5) . . ?
C6 C3 C5 106.3(5) . . ?
C49 C48 H48 119.7 . . ?
C47 C48 C49 120.7(7) . . ?
C47 C48 H48 119.7 . . ?
C23 C22 C35 121.7(5) . . ?
C23 C22 C21 118.0(6) . . ?
C35 C22 C21 120.3(6) . . ?
C31 C34 H34A 109.5 . . ?
C31 C34 H34B 109.5 . . ?
C31 C34 H34C 109.5 . . ?
H34A C34 H34B 109.5 . . ?
H34A C34 H34C 109.5 . . ?
H34B C34 H34C 109.5 . . ?
C25 C28 H28A 109.5 . . ?
C25 C28 H28B 109.5 . . ?
C25 C28 H28C 109.5 . . ?
H28A C28 H28B 109.5 . . ?
H28A C28 H28C 109.5 . . ?
H28B C28 H28C 109.5 . . ?
C37 C42 C41 121.5(6) . . ?
C37 C42 H42 119.3 . . ?
C41 C42 H42 119.3 . . ?
O1 C1 C14 122.0(5) . . ?
O1 C1 C2 121.0(5) . . ?
C14 C1 C2 116.9(5) . . ?
C96 C97 H97 114.6 . . ?
C99 C97 H97 114.6 . . ?
C99 C97 C96 130.9(13) . . ?
C97 C96 H96 124.0 . . ?
C97 C96 C95 112.1(12) . . ?
C95 C96 H96 124.0 . . ?
C94 C95 C96 120.3(10) . . ?
C94 C95 H95 119.9 . . ?
C96 C95 H95 119.9 . . ?
C100 C99 H99 122.4 . . ?
C97 C99 C100 115.1(12) . . ?
C97 C99 H99 122.4 . . ?

loop_
_geom_bond_atom_site_label_1
_geom_bond_atom_site_label_2
_geom_bond_distance
_geom_bond_site_symmetry_2
_geom_bond_publ_flag
Co1 O1 1.843(4) . ?
Co1 N1 1.865(5) . ?
Co1 O2 1.849(4) . ?
Co1 N2 1.852(4) . ?
Co2 O6 1.838(4) . ?
Co2 N3 1.862(5) . ?
Co2 O7 1.865(4) . ?
Co2 N4 1.859(5) . ?
C85 O7 1.320(7) . ?
C85 C80 1.422(7) . ?
C85 C71 1.407(7) . ?
O6 C50 1.325(7) . ?
O1 C1 1.311(7) . ?
N3 C64 1.298(7) . ?
N3 C65 1.488(5) . ?
C63 C50 1.420(8) . ?
C63 C62 1.427(8) . ?
C63 C64 1.418(7) . ?
N1 C15 1.297(7) . ?
N1 C16 1.490(6) . ?
O10 C86 1.385(6) . ?
O10 C68 1.420(6) . ?
C81 C80 1.553(7) . ?
C81 C83 1.523(9) . ?
C81 C84 1.527(8) . ?
C81 C82 1.541(9) . ?
C78 C76 1.512(9) . ?
C78 C77 1.511(8) . ?
C78 C73 1.535(8) . ?
C78 C74 1.515(9) . ?
C8 C7 1.407(8) . ?
C8 C13 1.345(8) . ?
C8 C9 1.543(8) . ?
O3 C18 1.415(7) . ?
O3 C17 1.431(6) . ?
O2 C35 1.305(7) . ?
C56 H56 0.9300 . ?
C56 C57 1.404(8) . ?
C56 C51 1.376(7) . ?
C57 C62 1.369(7) . ?
C57 C58 1.535(8) . ?
O5 C19 1.413(5) . ?
O5 C43 1.422(6) . ?
C50 C51 1.419(7) . ?
O8 C67 1.416(6) . ?
O8 C66 1.415(6) . ?
C72 H72 0.9300 . ?
C72 C71 1.410(8) . ?
C72 C73 1.371(8) . ?
C14 C15 1.439(7) . ?
C14 C13 1.415(8) . ?
C14 C1 1.428(7) . ?
C15 H15 0.9300 . ?
C80 C79 1.385(8) . ?
C7 H7 0.9300 . ?
C7 C2 1.378(8) . ?
C55 H55A 0.9600 . ?
C55 H55B 0.9600 . ?
C55 H55C 0.9600 . ?
C55 C52 1.533(8) . ?
C18 H18 0.9800 . ?
C18 O4 1.409(6) . ?
C18 C19 1.527(6) . ?
C59 H59A 0.9600 . ?
C59 H59B 0.9600 . ?
C59 H59C 0.9600 . ?
C59 C58 1.554(8) . ?
C51 C52 1.539(7) . ?
C52 C54 1.536(8) . ?
C52 C53 1.544(8) . ?
C71 C70 1.421(8) . ?
C45 H45 0.9300 . ?
C45 C44 1.374(8) . ?
C45 C46 1.376(8) . ?
C44 C49 1.382(8) . ?
C44 C43 1.499(7) . ?
C62 H62 0.9300 . ?
C64 H64 0.9300 . ?
C79 H79 0.9300 . ?
C79 C73 1.406(7) . ?
C25 C26 1.557(9) . ?
C25 C24 1.537(8) . ?
C25 C27 1.509(9) . ?
C25 C28 1.518(9) . ?
C69 H69 0.9800 . ?
C69 N4 1.470(6) . ?
C69 C65 1.532(6) . ?
C69 C68 1.526(7) . ?
C30 C35 1.439(7) . ?
C30 C29 1.383(8) . ?
C30 C31 1.545(8) . ?
C83 H83A 0.9600 . ?
C83 H83B 0.9600 . ?
C83 H83C 0.9600 . ?
C17 H17A 0.9700 . ?
C17 H17B 0.9700 . ?
C17 C16 1.523(7) . ?
C23 H23 0.9300 . ?
C23 C24 1.368(8) . ?
C23 C22 1.401(8) . ?
C70 H70 0.9300 . ?
C70 N4 1.294(7) . ?
C2 C3 1.530(7) . ?
C2 C1 1.434(7) . ?
C20 H20 0.9800 . ?
C20 C16 1.521(7) . ?
C20 C19 1.528(7) . ?
C20 N2 1.474(6) . ?
C58 C60 1.528(8) . ?
C58 C61 1.519(8) . ?
C35 C22 1.409(8) . ?
C39 H39 0.9300 . ?
C39 C41 1.367(9) . ?
C39 C40 1.370(10) . ?
C21 H21 0.9300 . ?
C21 N2 1.291(7) . ?
C21 C22 1.427(8) . ?
C37 C38 1.363(8) . ?
C37 C36 1.509(8) . ?
C37 C42 1.378(8) . ?
C16 H16 0.9800 . ?
C91 H91 0.9300 . ?
C91 C90 1.333(11) . ?
C91 C92 1.369(10) . ?
C60 H60A 0.9600 . ?
C60 H60B 0.9600 . ?
C60 H60C 0.9600 . ?
C4 H4A 0.9600 . ?
C4 H4B 0.9600 . ?
C4 H4C 0.9600 . ?
C4 C3 1.513(9) . ?
C10 H10A 0.9600 . ?
C10 H10B 0.9600 . ?
C10 H10C 0.9600 . ?
C10 C9 1.526(8) . ?
C94 C93 1.460(9) . ?
C94 C100 1.382(10) . ?
C94 C95 1.322(12) . ?
C32 H32A 0.9600 . ?
C32 H32B 0.9600 . ?
C32 H32C 0.9600 . ?
C32 C31 1.524(9) . ?
C38 H38 0.9300 . ?
C38 C40 1.432(10) . ?
C33 H33A 0.9600 . ?
C33 H33B 0.9600 . ?
C33 H33C 0.9600 . ?
C33 C31 1.505(10) . ?
O4 C36 1.428(6) . ?
C76 H76A 0.9600 . ?
C76 H76B 0.9600 . ?
C76 H76C 0.9600 . ?
O9 C67 1.399(6) . ?
O9 C93 1.447(7) . ?
C49 H49 0.9300 . ?
C49 C48 1.389(8) . ?
C84 H84A 0.9600 . ?
C84 H84B 0.9600 . ?
C84 H84C 0.9600 . ?
C41 H41 0.9300 . ?
C41 C42 1.385(8) . ?
C13 H13 0.9300 . ?
C40 H40 0.9300 . ?
C67 H67 0.9800 . ?
C67 C68 1.525(7) . ?
C65 H65 0.9800 . ?
C65 C66 1.504(6) . ?
C61 H61A 0.9600 . ?
C61 H61B 0.9600 . ?
C61 H61C 0.9600 . ?
C66 H66 0.9300 . ?
C77 H77A 0.9600 . ?
C77 H77B 0.9600 . ?
C77 H77C 0.9600 . ?
C54 H54A 0.9600 . ?
C54 H54B 0.9600 . ?
C54 H54C 0.9600 . ?
C82 H82A 0.9600 . ?
C82 H82B 0.9600 . ?
C82 H82C 0.9600 . ?
C46 H46 0.9300 . ?
C46 C47 1.364(8) . ?
C26 H26A 0.9600 . ?
C26 H26B 0.9600 . ?
C26 H26C 0.9600 . ?
C87 C92 1.352(9) . ?
C87 C88 1.360(9) . ?
C87 C86 1.496(8) . ?
C24 C29 1.414(8) . ?
C90 H90 0.9300 . ?
C90 C89 1.373(10) . ?
C92 H92 0.9300 . ?
C29 H29 0.9300 . ?
C31 C34 1.560(8) . ?
C19 H19 0.9800 . ?
C43 H43A 0.9700 . ?
C43 H43B 0.9700 . ?
C5 H5A 0.9600 . ?
C5 H5B 0.9600 . ?
C5 H5C 0.9600 . ?
C5 C3 1.548(9) . ?
C93 H93A 0.9700 . ?
C93 H93B 0.9700 . ?
C11 H11A 0.9600 . ?
C11 H11B 0.9600 . ?
C11 H11C 0.9600 . ?
C11 C9 1.529(8) . ?
C9 C12 1.505(8) . ?
C53 H53A 0.9600 . ?
C53 H53B 0.9600 . ?
C53 H53C 0.9600 . ?
C89 H89 0.9300 . ?
C89 C88 1.383(10) . ?
C74 H74A 0.9600 . ?
C74 H74B 0.9600 . ?
C74 H74C 0.9600 . ?
C47 H47 0.9300 . ?
C47 C48 1.357(9) . ?
C36 H36A 0.9700 . ?
C36 H36B 0.9700 . ?
C100 H100 0.9300 . ?
C100 C99 1.375(13) . ?
C88 H88 0.9300 . ?
C86 H86A 0.9700 . ?
C86 H86B 0.9700 . ?
C12 H12A 0.9600 . ?
C12 H12B 0.9600 . ?
C12 H12C 0.9600 . ?
C6 H6A 0.9600 . ?
C6 H6B 0.9600 . ?
C6 H6C 0.9600 . ?
C6 C3 1.541(8) . ?
C27 H27A 0.9600 . ?
C27 H27B 0.9600 . ?
C27 H27C 0.9600 . ?
C68 H68 0.9800 . ?
C48 H48 0.9300 . ?
C34 H34A 0.9600 . ?
C34 H34B 0.9600 . ?
C34 H34C 0.9600 . ?
C28 H28A 0.9600 . ?
C28 H28B 0.9600 . ?
C28 H28C 0.9600 . ?
C42 H42 0.9300 . ?
C97 H97 0.9300 . ?
C97 C96 1.298(13) . ?
C97 C99 1.279(13) . ?
C96 H96 0.9300 . ?
C96 C95 1.496(14) . ?
C95 H95 0.9300 . ?
C99 H99 0.9300 . ?

loop_
_geom_torsion_atom_site_label_1
_geom_torsion_atom_site_label_2
_geom_torsion_atom_site_label_3
_geom_torsion_atom_site_label_4
_geom_torsion
_geom_torsion_site_symmetry_1
_geom_torsion_site_symmetry_2
_geom_torsion_site_symmetry_3
_geom_torsion_site_symmetry_4
_geom_torsion_publ_flag
Co1 O1 C1 C14 9.2(8) . . . . ?
Co1 O1 C1 C2 -174.4(4) . . . . ?
Co1 N1 C15 C14 4.8(8) . . . . ?
Co1 N1 C16 C17 -156.8(4) . . . . ?
Co1 N1 C16 C20 -32.9(5) . . . . ?
Co1 O2 C35 C30 -177.5(4) . . . . ?
Co1 O2 C35 C22 2.2(9) . . . . ?
Co2 O6 C50 C63 3.4(8) . . . . ?
Co2 O6 C50 C51 -176.2(4) . . . . ?
Co2 N3 C64 C63 -0.2(8) . . . . ?
Co2 N3 C65 C69 -29.6(5) . . . . ?
Co2 N3 C65 C66 -153.1(4) . . . . ?
C85 C80 C79 C73 -0.8(9) . . . . ?
C85 C71 C70 N4 -4.3(10) . . . . ?
O6 Co2 N3 C64 4.8(5) . . . . ?
O6 Co2 N3 C65 -168.9(3) . . . . ?
O6 Co2 O7 C85 169.0(5) . . . . ?
O6 C50 C51 C56 -179.6(5) . . . . ?
O6 C50 C51 C52 -1.2(8) . . . . ?
O1 Co1 N1 C15 -3.1(5) . . . . ?
O1 Co1 N1 C16 -176.9(3) . . . . ?
O1 Co1 O2 C35 -174.8(5) . . . . ?
N3 Co2 O6 C50 -6.6(5) . . . . ?
N3 Co2 N4 C69 16.2(4) . . . . ?
N3 Co2 N4 C70 -166.3(6) . . . . ?
N3 C65 C66 O8 67.2(5) . . . . ?
C63 C50 C51 C56 0.8(8) . . . . ?
C63 C50 C51 C52 179.3(5) . . . . ?
N1 Co1 O1 C1 -3.9(5) . . . . ?
N1 Co1 N2 C20 14.5(3) . . . . ?
N1 Co1 N2 C21 -169.2(5) . . . . ?
C81 C80 C79 C73 179.3(5) . . . . ?
C8 C7 C2 C3 178.8(5) . . . . ?
C8 C7 C2 C1 2.3(9) . . . . ?
O3 C18 O4 C36 88.5(6) . . . . ?
O3 C18 C19 O5 -63.4(5) . . . . ?
O3 C18 C19 C20 56.5(5) . . . . ?
O3 C17 C16 N1 70.7(6) . . . . ?
O3 C17 C16 C20 -51.1(5) . . . . ?
O2 Co1 O1 C1 -175.2(5) . . . . ?
O2 Co1 N2 C20 -174.4(3) . . . . ?
O2 Co1 N2 C21 2.0(5) . . . . ?
O2 C35 C22 C23 179.3(6) . . . . ?
O2 C35 C22 C21 0.8(9) . . . . ?
C56 C57 C62 C63 -1.0(8) . . . . ?
C56 C57 C58 C59 46.5(8) . . . . ?
C56 C57 C58 C60 -73.0(7) . . . . ?
C56 C57 C58 C61 165.1(5) . . . . ?
C56 C51 C52 C55 -2.9(8) . . . . ?
C56 C51 C52 C54 116.9(6) . . . . ?
C56 C51 C52 C53 -121.3(6) . . . . ?
C57 C56 C51 C50 -2.8(9) . . . . ?
C57 C56 C51 C52 178.8(5) . . . . ?
O7 Co2 O6 C50 174.7(5) . . . . ?
O7 Co2 N4 C69 -165.0(4) . . . . ?
O7 Co2 N4 C70 12.5(5) . . . . ?
O7 C85 C80 C81 -0.2(8) . . . . ?
O7 C85 C80 C79 179.9(5) . . . . ?
O7 C85 C71 C72 -178.2(5) . . . . ?
O7 C85 C71 C70 8.5(9) . . . . ?
C50 C63 C62 C57 -0.8(8) . . . . ?
C50 C63 C64 N3 -5.1(9) . . . . ?
C50 C51 C52 C55 178.7(5) . . . . ?
C50 C51 C52 C54 -61.5(6) . . . . ?
C50 C51 C52 C53 60.3(7) . . . . ?
O8 C67 C68 O10 -71.1(5) . . . . ?
O8 C67 C68 C69 51.4(6) . . . . ?
C72 C71 C70 N4 -177.8(6) . . . . ?
C15 N1 C16 C17 29.1(7) . . . . ?
C15 N1 C16 C20 153.1(5) . . . . ?
C15 C14 C13 C8 -174.8(5) . . . . ?
C15 C14 C1 O1 -7.5(8) . . . . ?
C15 C14 C1 C2 176.0(5) . . . . ?
C80 C85 O7 Co2 177.5(4) . . . . ?
C80 C85 C71 C72 4.3(8) . . . . ?
C80 C85 C71 C70 -168.9(5) . . . . ?
C80 C79 C73 C78 175.7(5) . . . . ?
C80 C79 C73 C72 2.5(9) . . . . ?
C7 C8 C13 C14 -0.9(8) . . . . ?
C7 C8 C9 C10 84.0(6) . . . . ?
C7 C8 C9 C11 -158.4(6) . . . . ?
C7 C8 C9 C12 -35.5(8) . . . . ?
C7 C2 C3 C4 -119.5(6) . . . . ?
C7 C2 C3 C5 118.5(7) . . . . ?
C7 C2 C3 C6 1.4(8) . . . . ?
C7 C2 C1 O1 -178.0(5) . . . . ?
C7 C2 C1 C14 -1.3(8) . . . . ?
C18 O3 C17 C16 57.4(5) . . . . ?
C18 O4 C36 C37 -110.0(6) . . . . ?
C51 C56 C57 C62 2.8(9) . . . . ?
C51 C56 C57 C58 -178.8(5) . . . . ?
C71 C85 O7 Co2 0.1(8) . . . . ?
C71 C85 C80 C81 177.3(5) . . . . ?
C71 C85 C80 C79 -2.6(8) . . . . ?
C71 C72 C73 C78 -173.6(5) . . . . ?
C71 C72 C73 C79 -0.7(8) . . . . ?
C71 C70 N4 Co2 -8.3(9) . . . . ?
C71 C70 N4 C69 169.1(5) . . . . ?
C45 C44 C49 C48 -1.6(11) . . . . ?
C45 C44 C43 O5 179.5(5) . . . . ?
C45 C46 C47 C48 1.0(11) . . . . ?
C44 C45 C46 C47 -1.7(10) . . . . ?
C44 C49 C48 C47 0.8(12) . . . . ?
C62 C63 C50 O6 -178.7(5) . . . . ?
C62 C63 C50 C51 0.8(8) . . . . ?
C62 C63 C64 N3 177.1(5) . . . . ?
C62 C57 C58 C59 -135.3(6) . . . . ?
C62 C57 C58 C60 105.2(7) . . . . ?
C62 C57 C58 C61 -16.7(8) . . . . ?
C64 N3 C65 C69 156.2(5) . . . . ?
C64 N3 C65 C66 32.7(7) . . . . ?
C64 C63 C50 O6 3.5(8) . . . . ?
C64 C63 C50 C51 -176.9(5) . . . . ?
C64 C63 C62 C57 177.1(5) . . . . ?
C25 C24 C29 C30 -178.3(6) . . . . ?
C69 C65 C66 O8 -54.6(5) . . . . ?
C30 C35 C22 C23 -0.9(9) . . . . ?
C30 C35 C22 C21 -179.5(5) . . . . ?
C83 C81 C80 C85 60.0(8) . . . . ?
C83 C81 C80 C79 -120.1(6) . . . . ?
C17 O3 C18 O4 60.2(5) . . . . ?
C17 O3 C18 C19 -59.6(5) . . . . ?
C23 C24 C29 C30 0.1(9) . . . . ?
C58 C57 C62 C63 -179.3(5) . . . . ?
N4 Co2 N3 C64 -177.5(5) . . . . ?
N4 Co2 N3 C65 8.7(3) . . . . ?
N4 Co2 O7 C85 -8.6(5) . . . . ?
N4 C69 C65 N3 39.8(5) . . . . ?
N4 C69 C65 C66 168.6(4) . . . . ?
N4 C69 C68 O10 -44.4(6) . . . . ?
N4 C69 C68 C67 -164.6(4) . . . . ?
C35 C30 C29 C24 -1.4(10) . . . . ?
C35 C30 C31 C32 -61.4(7) . . . . ?
C35 C30 C31 C33 60.2(7) . . . . ?
C35 C30 C31 C34 179.8(6) . . . . ?
C39 C41 C42 C37 -2.7(11) . . . . ?
C37 C38 C40 C39 2.6(11) . . . . ?
C16 N1 C15 C14 178.1(5) . . . . ?
C16 C20 C19 O5 70.1(5) . . . . ?
C16 C20 C19 C18 -51.8(5) . . . . ?
C16 C20 N2 Co1 -35.7(4) . . . . ?
C16 C20 N2 C21 147.6(5) . . . . ?
C91 C90 C89 C88 -0.7(13) . . . . ?
C94 C100 C99 C97 -0.1(17) . . . . ?
C38 C37 C36 O4 153.4(6) . . . . ?
C38 C37 C42 C41 0.5(10) . . . . ?
O4 C18 C19 O5 173.0(4) . . . . ?
O4 C18 C19 C20 -67.0(5) . . . . ?
C76 C78 C73 C72 -136.4(6) . . . . ?
C76 C78 C73 C79 50.9(8) . . . . ?
O9 C67 C68 O10 164.2(4) . . . . ?
O9 C67 C68 C69 -73.2(5) . . . . ?
C49 C44 C43 O5 1.7(9) . . . . ?
C84 C81 C80 C85 -179.4(6) . . . . ?
C84 C81 C80 C79 0.5(9) . . . . ?
C41 C39 C40 C38 -4.8(11) . . . . ?
C13 C8 C7 C2 -1.2(9) . . . . ?
C13 C8 C9 C10 -91.0(7) . . . . ?
C13 C8 C9 C11 26.6(9) . . . . ?
C13 C8 C9 C12 149.6(6) . . . . ?
C13 C14 C15 N1 177.0(5) . . . . ?
C13 C14 C1 O1 176.0(5) . . . . ?
C13 C14 C1 C2 -0.6(8) . . . . ?
C40 C39 C41 C42 5.0(11) . . . . ?
C67 O8 C66 C65 63.7(5) . . . . ?
C67 O9 C93 C94 179.9(6) . . . . ?
C65 N3 C64 C63 173.2(5) . . . . ?
C65 C69 N4 Co2 -35.5(5) . . . . ?
C65 C69 N4 C70 146.7(5) . . . . ?
C65 C69 C68 O10 74.7(5) . . . . ?
C65 C69 C68 C67 -45.5(5) . . . . ?
C66 O8 C67 O9 61.0(5) . . . . ?
C66 O8 C67 C68 -61.0(5) . . . . ?
C77 C78 C73 C72 -18.4(9) . . . . ?
C77 C78 C73 C79 168.9(6) . . . . ?
C82 C81 C80 C85 -61.0(7) . . . . ?
C82 C81 C80 C79 118.9(6) . . . . ?
C46 C45 C44 C49 2.0(10) . . . . ?
C46 C45 C44 C43 -175.9(6) . . . . ?
C46 C47 C48 C49 -0.5(12) . . . . ?
C26 C25 C24 C23 10.0(9) . . . . ?
C26 C25 C24 C29 -171.8(6) . . . . ?
C24 C23 C22 C35 -0.4(10) . . . . ?
C24 C23 C22 C21 178.1(5) . . . . ?
C90 C91 C92 C87 -0.1(16) . . . . ?
C90 C89 C88 C87 1.2(12) . . . . ?
C92 C91 C90 C89 0.2(16) . . . . ?
C92 C87 C88 C89 -1.1(11) . . . . ?
C92 C87 C86 O10 63.8(9) . . . . ?
C29 C30 C35 O2 -178.5(6) . . . . ?
C29 C30 C35 C22 1.8(8) . . . . ?
C29 C30 C31 C32 117.0(7) . . . . ?
C29 C30 C31 C33 -121.4(7) . . . . ?
C29 C30 C31 C34 -1.8(9) . . . . ?
C31 C30 C35 O2 0.0(8) . . . . ?
C31 C30 C35 C22 -179.7(6) . . . . ?
C31 C30 C29 C24 -179.8(6) . . . . ?
C19 O5 C43 C44 -143.3(5) . . . . ?
C19 C18 O4 C36 -149.0(5) . . . . ?
C19 C20 C16 N1 -80.1(4) . . . . ?
C19 C20 C16 C17 48.9(5) . . . . ?
C19 C20 N2 Co1 86.8(4) . . . . ?
C19 C20 N2 C21 -89.9(6) . . . . ?
C43 O5 C19 C18 -65.5(6) . . . . ?
C43 O5 C19 C20 173.5(4) . . . . ?
C43 C44 C49 C48 176.2(7) . . . . ?
C93 C94 C100 C99 175.9(9) . . . . ?
C93 C94 C95 C96 -179.0(9) . . . . ?
C93 O9 C67 O8 64.6(6) . . . . ?
C93 O9 C67 C68 -171.9(5) . . . . ?
C9 C8 C7 C2 -176.6(5) . . . . ?
C9 C8 C13 C14 174.2(5) . . . . ?
C73 C72 C71 C85 -2.7(9) . . . . ?
C73 C72 C71 C70 170.9(5) . . . . ?
C74 C78 C73 C72 104.0(7) . . . . ?
C74 C78 C73 C79 -68.7(8) . . . . ?
N2 Co1 N1 C15 -174.9(5) . . . . ?
N2 Co1 N1 C16 11.4(3) . . . . ?
N2 Co1 O2 C35 -3.1(5) . . . . ?
N2 C20 C16 N1 42.5(5) . . . . ?
N2 C20 C16 C17 171.4(4) . . . . ?
N2 C20 C19 O5 -49.3(5) . . . . ?
N2 C20 C19 C18 -171.2(4) . . . . ?
N2 C21 C22 C23 179.5(6) . . . . ?
N2 C21 C22 C35 -1.9(9) . . . . ?
C36 C37 C38 C40 178.1(7) . . . . ?
C36 C37 C42 C41 -178.1(6) . . . . ?
C100 C94 C93 O9 -110.1(8) . . . . ?
C100 C94 C95 C96 2.3(15) . . . . ?
C88 C87 C92 C91 0.6(13) . . . . ?
C88 C87 C86 O10 -119.8(7) . . . . ?
C86 O10 C68 C69 123.8(5) . . . . ?
C86 O10 C68 C67 -113.9(5) . . . . ?
C86 C87 C92 C91 177.1(8) . . . . ?
C86 C87 C88 C89 -177.6(7) . . . . ?
C27 C25 C24 C23 -109.1(7) . . . . ?
C27 C25 C24 C29 69.1(8) . . . . ?
C68 O10 C86 C87 177.4(5) . . . . ?
C68 C69 N4 Co2 87.9(4) . . . . ?
C68 C69 N4 C70 -89.9(6) . . . . ?
C68 C69 C65 N3 -82.4(5) . . . . ?
C68 C69 C65 C66 46.4(5) . . . . ?
C3 C2 C1 O1 5.5(8) . . . . ?
C3 C2 C1 C14 -177.9(5) . . . . ?
C22 C23 C24 C25 179.2(6) . . . . ?
C22 C23 C24 C29 0.9(9) . . . . ?
C22 C21 N2 Co1 0.0(9) . . . . ?
C22 C21 N2 C20 176.1(5) . . . . ?
C28 C25 C24 C23 128.4(7) . . . . ?
C28 C25 C24 C29 -53.4(8) . . . . ?
C42 C37 C38 C40 -0.5(11) . . . . ?
C42 C37 C36 O4 -28.0(10) . . . . ?
C1 C14 C15 N1 0.4(9) . . . . ?
C1 C14 C13 C8 1.8(9) . . . . ?
C1 C2 C3 C4 56.9(7) . . . . ?
C1 C2 C3 C5 -65.1(7) . . . . ?
C1 C2 C3 C6 177.8(5) . . . . ?
C97 C96 C95 C94 5.7(17) . . . . ?
C96 C97 C99 C100 11(2) . . . . ?
C95 C94 C93 O9 71.1(11) . . . . ?
C95 C94 C100 C99 -5.4(15) . . . . ?
C99 C97 C96 C95 -13(2) . . . . ?
